data_2229612
loop_
_publ_author_name
'Liu, Lin'

_publ_section_title
;
 [<i>N</i>'-(3,5-Diiodo-2-oxidobenzylidene-\k<i>O</i>)-4-methylbenzohydrazidato-\k^2^<i>N</i>',<i>O</i>](methanol-\k<i>O</i>)(methanolato-\k<i>O</i>)oxidovanadium(V)
;
_journal_coeditor_code CV5063
_journal_issue 4
_journal_name_full 'Acta Crystallographica Section E'
_journal_page_first m482
_journal_paper_doi 10.1107/S1600536811010385
_journal_volume 67
_journal_year 2011
_chemical_formula_iupac '[V (C15 H10 I2 N2 O2) (C H3 O) O (C H4 O)]'
_chemical_formula_moiety 'C17 H17 I2 N2 O5 V'
_chemical_formula_sum 'C17 H17 I2 N2 O5 V'
_chemical_formula_weight 634.07
_chemical_name_systematic
;
[<i>N</i>'-(3,5-Diiodo-2-oxidobenzylidene-\k<i>O</i>)-4-methylbenzohydrazidato-
\k^2^<i>N</i>',<i>O</i>](methanol-\k<i>O</i>)(methanolato-
\k<i>O</i>)oxidovanadium(V)
;
_space_group_IT_number 2
_symmetry_cell_setting triclinic
_symmetry_space_group_name_Hall '-P 1'
_symmetry_space_group_name_H-M 'P -1'
_atom_sites_solution_hydrogens geom
_atom_sites_solution_primary direct
_atom_sites_solution_secondary difmap
_audit_creation_method SHELXL-97
_cell_angle_alpha 81.857(5)
_cell_angle_beta 84.777(6)
_cell_angle_gamma 85.286(5)
_cell_formula_units_Z 2
_cell_length_a 7.890(5)
_cell_length_b 10.030(6)
_cell_length_c 13.628(8)
_cell_measurement_reflns_used 2583
_cell_measurement_temperature 298(2)
_cell_measurement_theta_max 25.0
_cell_measurement_theta_min 2.7
_cell_volume 1060.5(11)
_computing_cell_refinement 'SAINT (Bruker, 1998)'
_computing_data_collection 'SMART (Bruker, 1998)'
_computing_data_reduction 'SAINT (Bruker, 1998)'
_computing_molecular_graphics 'SHELXTL (Sheldrick, 2008)'
_computing_publication_material 'SHELXTL (Sheldrick, 2008)'
_computing_structure_refinement 'SHELXL97 (Sheldrick, 2008)'
_computing_structure_solution 'SHELXS97 (Sheldrick, 2008)'
_diffrn_ambient_temperature 298(2)
_diffrn_measured_fraction_theta_full 0.974
_diffrn_measured_fraction_theta_max 0.974
_diffrn_measurement_device_type 'Bruker SMART CCD area-detector'
_diffrn_measurement_method \w
_diffrn_radiation_monochromator graphite
_diffrn_radiation_source 'fine-focus sealed tube'
_diffrn_radiation_type MoK\a
_diffrn_radiation_wavelength 0.71073
_diffrn_reflns_av_R_equivalents 0.0255
_diffrn_reflns_av_sigmaI/netI 0.0442
_diffrn_reflns_limit_h_max 9
_diffrn_reflns_limit_h_min -9
_diffrn_reflns_limit_k_max 12
_diffrn_reflns_limit_k_min -12
_diffrn_reflns_limit_l_max 15
_diffrn_reflns_limit_l_min -17
_diffrn_reflns_number 7706
_diffrn_reflns_theta_full 26.50
_diffrn_reflns_theta_max 26.50
_diffrn_reflns_theta_min 2.06
_exptl_absorpt_coefficient_mu 3.407
_exptl_absorpt_correction_T_max 0.6853
_exptl_absorpt_correction_T_min 0.5951
_exptl_absorpt_correction_type multi-scan
_exptl_absorpt_process_details '(SADABS; Sheldrick, 1996)'
_exptl_crystal_colour red
_exptl_crystal_density_diffrn 1.986
_exptl_crystal_density_method 'not measured'
_exptl_crystal_description block
_exptl_crystal_F_000 604
_exptl_crystal_size_max 0.17
_exptl_crystal_size_mid 0.13
_exptl_crystal_size_min 0.12
_refine_diff_density_max 1.000
_refine_diff_density_min -1.013
_refine_ls_extinction_method none
_refine_ls_goodness_of_fit_ref 1.024
_refine_ls_hydrogen_treatment mixed
_refine_ls_matrix_type full
_refine_ls_number_parameters 250
_refine_ls_number_reflns 4283
_refine_ls_number_restraints 1
_refine_ls_restrained_S_all 1.024
_refine_ls_R_factor_all 0.0611
_refine_ls_R_factor_gt 0.0407
_refine_ls_shift/su_max_lt 0.001
_refine_ls_shift/su_mean 0.000
_refine_ls_structure_factor_coef Fsqd
_refine_ls_weighting_details 'calc w=1/[\s^2^(Fo^2^)+(0.03P)^2^+1.6979P] where P=(Fo^2^+2Fc^2^)/3'
_refine_ls_weighting_scheme calc
_refine_ls_wR_factor_gt 0.0809
_refine_ls_wR_factor_ref 0.0899
_reflns_number_gt 3146
_reflns_number_total 4283
_reflns_threshold_expression I>2\s(I)
_cod_data_source_file cv5063.cif
_cod_data_source_block I
_cod_database_code 2229612
_cod_database_fobs_code 2229612

loop_
_symmetry_equiv_pos_as_xyz
'x, y, z'
'-x, -y, -z'

loop_
_atom_site_type_symbol
_atom_site_label
_atom_site_fract_x
_atom_site_fract_y
_atom_site_fract_z
_atom_site_U_iso_or_equiv
_atom_site_adp_type
_atom_site_calc_flag
_atom_site_refinement_flags
_atom_site_occupancy
_atom_site_disorder_assembly
_atom_site_disorder_group
V V1 0.23465(11) 0.25458(7) 0.54517(6) 0.0344(2) Uani d . 1 . .
I I1 0.54984(5) -0.39607(4) 0.86399(3) 0.06551(15) Uani d . 1 . .
I I2 0.39530(6) 0.20017(4) 0.87434(3) 0.06716(16) Uani d . 1 . .
N N1 0.2307(5) 0.0559(4) 0.5077(3) 0.0311(9) Uani d . 1 . .
N N2 0.1714(5) 0.0473(4) 0.4152(3) 0.0346(9) Uani d . 1 . .
O O1 0.1488(5) 0.2762(3) 0.4147(2) 0.0423(8) Uani d . 1 . .
O O2 0.2580(5) 0.1637(3) 0.6730(2) 0.0428(8) Uani d . 1 . .
O O3 0.4296(4) 0.2723(3) 0.5122(3) 0.0497(9) Uani d . 1 . .
O O4 -0.0568(5) 0.2139(3) 0.5921(3) 0.0439(8) Uani d D 1 . .
O O5 0.1603(4) 0.4154(3) 0.5753(3) 0.0417(8) Uani d . 1 . .
C C1 0.3464(6) -0.0661(4) 0.6552(3) 0.0348(11) Uani d . 1 . .
C C2 0.4118(6) -0.1917(5) 0.7000(4) 0.0379(11) Uani d . 1 . .
H H2 0.4156 -0.2667 0.6666 0.046 Uiso calc R 1 . .
C C3 0.4699(6) -0.2047(5) 0.7927(4) 0.0410(12) Uani d . 1 . .
C C4 0.4695(7) -0.0928(5) 0.8431(4) 0.0459(13) Uani d . 1 . .
H H4A 0.5129 -0.1016 0.9051 0.055 Uiso calc R 1 . .
C C5 0.4040(6) 0.0303(5) 0.7998(4) 0.0394(12) Uani d . 1 . .
C C6 0.3362(6) 0.0472(5) 0.7069(3) 0.0344(11) Uani d . 1 . .
C C7 0.2817(6) -0.0561(4) 0.5582(4) 0.0337(11) Uani d . 1 . .
H H7 0.2768 -0.1353 0.5307 0.040 Uiso calc R 1 . .
C C8 0.1344(6) 0.1705(5) 0.3713(4) 0.0353(11) Uani d . 1 . .
C C9 0.0718(6) 0.1932(5) 0.2712(4) 0.0378(11) Uani d . 1 . .
C C10 0.0142(7) 0.3222(5) 0.2310(4) 0.0489(14) Uani d . 1 . .
H H10 0.0172 0.3939 0.2671 0.059 Uiso calc R 1 . .
C C11 -0.0475(7) 0.3452(6) 0.1377(4) 0.0585(16) Uani d . 1 . .
H H11 -0.0874 0.4321 0.1128 0.070 Uiso calc R 1 . .
C C12 -0.0512(7) 0.2434(7) 0.0813(4) 0.0559(15) Uani d . 1 . .
C C13 0.0081(8) 0.1157(6) 0.1213(4) 0.0622(17) Uani d . 1 . .
H H13 0.0079 0.0447 0.0842 0.075 Uiso calc R 1 . .
C C14 0.0677(8) 0.0905(6) 0.2149(4) 0.0521(14) Uani d . 1 . .
H H14 0.1054 0.0031 0.2400 0.062 Uiso calc R 1 . .
C C15 -0.1196(9) 0.2677(8) -0.0205(5) 0.083(2) Uani d . 1 . .
H H15A -0.0267 0.2622 -0.0707 0.125 Uiso calc R 1 . .
H H15B -0.1781 0.3558 -0.0301 0.125 Uiso calc R 1 . .
H H15C -0.1975 0.2006 -0.0252 0.125 Uiso calc R 1 . .
C C16 0.2549(9) 0.5282(6) 0.5792(6) 0.076(2) Uani d . 1 . .
H H16A 0.3014 0.5199 0.6427 0.114 Uiso calc R 1 . .
H H16B 0.1815 0.6094 0.5702 0.114 Uiso calc R 1 . .
H H16C 0.3462 0.5318 0.5275 0.114 Uiso calc R 1 . .
C C17 -0.1589(9) 0.2807(7) 0.6648(5) 0.075(2) Uani d . 1 . .
H H17A -0.1085 0.2616 0.7273 0.112 Uiso calc R 1 . .
H H17B -0.2716 0.2491 0.6724 0.112 Uiso calc R 1 . .
H H17C -0.1654 0.3763 0.6437 0.112 Uiso calc R 1 . .
H H4 -0.087(10) 0.134(3) 0.599(6) 0.088 Uiso d D 1 . .

loop_
_atom_site_aniso_label
_atom_site_aniso_U_11
_atom_site_aniso_U_22
_atom_site_aniso_U_33
_atom_site_aniso_U_12
_atom_site_aniso_U_13
_atom_site_aniso_U_23
V1 0.0406(5) 0.0279(4) 0.0370(5) -0.0040(3) -0.0089(4) -0.0077(3)
I1 0.0621(3) 0.0531(2) 0.0724(3) 0.00130(19) -0.0126(2) 0.0238(2)
I2 0.0971(4) 0.0637(3) 0.0486(3) -0.0046(2) -0.0270(2) -0.02184(19)
N1 0.035(2) 0.032(2) 0.028(2) -0.0051(16) -0.0065(17) -0.0065(16)
N2 0.040(2) 0.036(2) 0.030(2) -0.0071(17) -0.0084(18) -0.0070(17)
O1 0.058(2) 0.0309(17) 0.040(2) -0.0039(15) -0.0132(17) -0.0030(14)
O2 0.061(2) 0.0335(18) 0.036(2) 0.0048(16) -0.0160(17) -0.0096(14)
O3 0.044(2) 0.049(2) 0.060(2) -0.0112(17) 0.0022(18) -0.0205(18)
O4 0.042(2) 0.044(2) 0.049(2) -0.0068(17) -0.0020(17) -0.0133(17)
O5 0.046(2) 0.0276(16) 0.054(2) -0.0019(14) -0.0085(17) -0.0089(15)
C1 0.036(3) 0.034(2) 0.034(3) -0.008(2) -0.007(2) 0.002(2)
C2 0.038(3) 0.036(3) 0.040(3) -0.008(2) -0.004(2) -0.003(2)
C3 0.036(3) 0.041(3) 0.043(3) -0.007(2) -0.005(2) 0.009(2)
C4 0.046(3) 0.058(3) 0.034(3) -0.010(3) -0.012(3) 0.003(2)
C5 0.045(3) 0.042(3) 0.034(3) -0.008(2) -0.010(2) -0.006(2)
C6 0.033(3) 0.039(3) 0.032(3) -0.009(2) -0.002(2) -0.006(2)
C7 0.036(3) 0.029(2) 0.038(3) -0.005(2) -0.005(2) -0.006(2)
C8 0.033(3) 0.038(3) 0.035(3) -0.008(2) -0.003(2) 0.000(2)
C9 0.033(3) 0.048(3) 0.032(3) -0.010(2) -0.003(2) 0.000(2)
C10 0.050(3) 0.052(3) 0.045(3) -0.010(3) -0.010(3) 0.000(3)
C11 0.054(4) 0.069(4) 0.050(4) -0.011(3) -0.016(3) 0.016(3)
C12 0.041(3) 0.089(5) 0.036(3) -0.009(3) -0.009(3) 0.003(3)
C13 0.076(5) 0.077(4) 0.037(3) -0.009(4) -0.016(3) -0.010(3)
C14 0.065(4) 0.056(3) 0.036(3) -0.003(3) -0.013(3) -0.002(2)
C15 0.075(5) 0.127(6) 0.046(4) -0.008(4) -0.023(4) 0.008(4)
C16 0.073(5) 0.037(3) 0.122(6) -0.015(3) -0.007(4) -0.021(3)
C17 0.069(5) 0.069(4) 0.087(5) -0.008(3) 0.013(4) -0.026(4)

loop_
_atom_type_symbol
_atom_type_description
_atom_type_scat_dispersion_real
_atom_type_scat_dispersion_imag
_atom_type_scat_source
C C 0.0033 0.0016 'International Tables Vol C Tables 4.2.6.8 and 6.1.1.4'
H H 0.0000 0.0000 'International Tables Vol C Tables 4.2.6.8 and 6.1.1.4'
N N 0.0061 0.0033 'International Tables Vol C Tables 4.2.6.8 and 6.1.1.4'
O O 0.0106 0.0060 'International Tables Vol C Tables 4.2.6.8 and 6.1.1.4'
V V 0.3005 0.5294 'International Tables Vol C Tables 4.2.6.8 and 6.1.1.4'
I I -0.4742 1.8119 'International Tables Vol C Tables 4.2.6.8 and 6.1.1.4'

loop_
_geom_angle_atom_site_label_1
_geom_angle_atom_site_label_2
_geom_angle_atom_site_label_3
_geom_angle_site_symmetry_1
_geom_angle_site_symmetry_3
_geom_angle
_geom_angle_publ_flag
O3 V1 O5 . . 102.77(17) ?
O3 V1 O2 . . 98.49(18) ?
O5 V1 O2 . . 99.38(15) ?
O3 V1 O1 . . 98.80(18) ?
O5 V1 O1 . . 96.85(15) ?
O2 V1 O1 . . 152.99(14) ?
O3 V1 N1 . . 96.54(16) ?
O5 V1 N1 . . 159.79(16) ?
O2 V1 N1 . . 83.42(14) ?
O1 V1 N1 . . 74.12(14) ?
O3 V1 O4 . . 176.43(15) ?
O5 V1 O4 . . 80.79(14) ?
O2 V1 O4 . . 81.04(15) ?
O1 V1 O4 . . 80.42(14) ?
N1 V1 O4 . . 79.89(13) ?
C7 N1 N2 . . 116.4(4) ?
C7 N1 V1 . . 127.8(3) ?
N2 N1 V1 . . 115.7(3) ?
C8 N2 N1 . . 108.5(4) ?
C8 O1 V1 . . 119.9(3) ?
C6 O2 V1 . . 133.0(3) ?
C17 O4 V1 . . 123.2(3) ?
C17 O4 H4 . . 107(5) ?
V1 O4 H4 . . 119(6) ?
C16 O5 V1 . . 128.6(4) ?
C2 C1 C6 . . 119.8(4) ?
C2 C1 C7 . . 119.1(4) ?
C6 C1 C7 . . 120.9(4) ?
C3 C2 C1 . . 120.4(4) ?
C3 C2 H2 . . 119.8 ?
C1 C2 H2 . . 119.8 ?
C2 C3 C4 . . 120.8(5) ?
C2 C3 I1 . . 120.1(4) ?
C4 C3 I1 . . 119.0(4) ?
C5 C4 C3 . . 119.0(5) ?
C5 C4 H4A . . 120.5 ?
C3 C4 H4A . . 120.5 ?
C4 C5 C6 . . 122.2(4) ?
C4 C5 I2 . . 120.3(4) ?
C6 C5 I2 . . 117.5(3) ?
O2 C6 C5 . . 120.1(4) ?
O2 C6 C1 . . 122.1(4) ?
C5 C6 C1 . . 117.7(4) ?
N1 C7 C1 . . 123.9(4) ?
N1 C7 H7 . . 118.1 ?
C1 C7 H7 . . 118.1 ?
O1 C8 N2 . . 121.8(4) ?
O1 C8 C9 . . 117.6(4) ?
N2 C8 C9 . . 120.7(4) ?
C14 C9 C10 . . 117.8(5) ?
C14 C9 C8 . . 122.4(5) ?
C10 C9 C8 . . 119.8(5) ?
C11 C10 C9 . . 120.7(5) ?
C11 C10 H10 . . 119.7 ?
C9 C10 H10 . . 119.7 ?
C12 C11 C10 . . 121.7(6) ?
C12 C11 H11 . . 119.2 ?
C10 C11 H11 . . 119.2 ?
C11 C12 C13 . . 117.3(5) ?
C11 C12 C15 . . 121.9(6) ?
C13 C12 C15 . . 120.8(6) ?
C12 C13 C14 . . 121.8(6) ?
C12 C13 H13 . . 119.1 ?
C14 C13 H13 . . 119.1 ?
C9 C14 C13 . . 120.7(5) ?
C9 C14 H14 . . 119.7 ?
C13 C14 H14 . . 119.7 ?
C12 C15 H15A . . 109.5 ?
C12 C15 H15B . . 109.5 ?
H15A C15 H15B . . 109.5 ?
C12 C15 H15C . . 109.5 ?
H15A C15 H15C . . 109.5 ?
H15B C15 H15C . . 109.5 ?
O5 C16 H16A . . 109.5 ?
O5 C16 H16B . . 109.5 ?
H16A C16 H16B . . 109.5 ?
O5 C16 H16C . . 109.5 ?
H16A C16 H16C . . 109.5 ?
H16B C16 H16C . . 109.5 ?
O4 C17 H17A . . 109.5 ?
O4 C17 H17B . . 109.5 ?
H17A C17 H17B . . 109.5 ?
O4 C17 H17C . . 109.5 ?
H17A C17 H17C . . 109.5 ?
H17B C17 H17C . . 109.5 ?

loop_
_geom_bond_atom_site_label_1
_geom_bond_atom_site_label_2
_geom_bond_site_symmetry_2
_geom_bond_distance
_geom_bond_publ_flag
V1 O3 . 1.580(4) ?
V1 O5 . 1.761(3) ?
V1 O2 . 1.865(3) ?
V1 O1 . 1.938(3) ?
V1 N1 . 2.130(4) ?
V1 O4 . 2.383(4) ?
I1 C3 . 2.100(5) ?
I2 C5 . 2.097(5) ?
N1 C7 . 1.286(6) ?
N1 N2 . 1.400(5) ?
N2 C8 . 1.317(6) ?
O1 C8 . 1.302(5) ?
O2 C6 . 1.319(5) ?
O4 C17 . 1.426(7) ?
O4 H4 . 0.85(4) ?
O5 C16 . 1.416(6) ?
C1 C2 . 1.400(6) ?
C1 C6 . 1.413(6) ?
C1 C7 . 1.447(6) ?
C2 C3 . 1.368(7) ?
C2 H2 . 0.9300 ?
C3 C4 . 1.396(7) ?
C4 C5 . 1.373(7) ?
C4 H4A . 0.9300 ?
C5 C6 . 1.402(6) ?
C7 H7 . 0.9300 ?
C8 C9 . 1.475(6) ?
C9 C14 . 1.372(7) ?
C9 C10 . 1.389(7) ?
C10 C11 . 1.385(7) ?
C10 H10 . 0.9300 ?
C11 C12 . 1.366(8) ?
C11 H11 . 0.9300 ?
C12 C13 . 1.381(8) ?
C12 C15 . 1.514(8) ?
C13 C14 . 1.383(7) ?
C13 H13 . 0.9300 ?
C14 H14 . 0.9300 ?
C15 H15A . 0.9600 ?
C15 H15B . 0.9600 ?
C15 H15C . 0.9600 ?
C16 H16A . 0.9600 ?
C16 H16B . 0.9600 ?
C16 H16C . 0.9600 ?
C17 H17A . 0.9600 ?
C17 H17B . 0.9600 ?
C17 H17C . 0.9600 ?

loop_
_geom_hbond_atom_site_label_D
_geom_hbond_atom_site_label_H
_geom_hbond_atom_site_label_A
_geom_hbond_site_symmetry_A
_geom_hbond_distance_DH
_geom_hbond_distance_HA
_geom_hbond_distance_DA
_geom_hbond_angle_DHA
O4 H4 N2 2_556 0.85(4) 2.03(5) 2.858(5) 168(8)
